data_4103648
loop_
_publ_author_name
'K. Cory MacLeod'
'Julia L. Conway'
'Brian O. Patrick'
'Kevin M. Smith'

_publ_section_title
;
 Exploring Chromium(III)-Alkyl Bond Homolysis with CpCr[(ArNCMe)2CH](R)
 Complexes
;
_journal_name_full 'Journal of the American Chemical Society'
_journal_page_first 17325
_journal_page_last 17334
_journal_paper_doi 10.1021/ja1083392
_journal_volume 132
_journal_year 2010
_chemical_formula_sum 'C30 H37 Cr N2'
_chemical_formula_weight 477.62
_chemical_name_systematic
;
 ?
;
_space_group_IT_number 33
_symmetry_cell_setting orthorhombic
_symmetry_space_group_name_Hall 'P 2c -2n'
_symmetry_space_group_name_H-M 'P n a 21'
_atom_sites_solution_hydrogens geom
_atom_sites_solution_primary direct
_atom_sites_solution_secondary difmap
_audit_creation_method SHELXL-97
_cell_angle_alpha 90.00
_cell_angle_beta 90.00
_cell_angle_gamma 90.00
_cell_formula_units_Z 8
_cell_length_a 13.9048(3)
_cell_length_b 13.1968(3)
_cell_length_c 28.0798(6)
_cell_measurement_reflns_used 9695
_cell_measurement_temperature 173(2)
_cell_measurement_theta_max 27.761
_cell_measurement_theta_min 2.575
_cell_volume 5152.6(2)
_computing_structure_refinement 'SHELXL-97 (Sheldrick, 1997)'
_diffrn_ambient_temperature 173(2)
_diffrn_measured_fraction_theta_full 1.000
_diffrn_measured_fraction_theta_max 1.000
_diffrn_measurement_device_type 'Bruker X8 APEX II'
_diffrn_measurement_method 'area detector'
_diffrn_radiation_monochromator graphite
_diffrn_radiation_source 'fine-focus sealed tube'
_diffrn_radiation_type MoK\a
_diffrn_radiation_wavelength 0.71073
_diffrn_reflns_av_R_equivalents 0.0737
_diffrn_reflns_av_sigmaI/netI 0.0794
_diffrn_reflns_limit_h_max 18
_diffrn_reflns_limit_h_min -17
_diffrn_reflns_limit_k_max 17
_diffrn_reflns_limit_k_min -17
_diffrn_reflns_limit_l_max 36
_diffrn_reflns_limit_l_min -27
_diffrn_reflns_number 36839
_diffrn_reflns_theta_full 27.90
_diffrn_reflns_theta_max 27.90
_diffrn_reflns_theta_min 1.45
_exptl_absorpt_coefficient_mu 0.464
_exptl_absorpt_correction_T_max 0.946
_exptl_absorpt_correction_T_min 0.822
_exptl_absorpt_correction_type multi-scan
_exptl_crystal_colour black
_exptl_crystal_density_diffrn 1.231
_exptl_crystal_density_method 'not measured'
_exptl_crystal_description irregular
_exptl_crystal_F_000 2040
_exptl_crystal_size_max 0.25
_exptl_crystal_size_mid 0.18
_exptl_crystal_size_min 0.12
_refine_diff_density_max 0.391
_refine_diff_density_min -0.334
_refine_diff_density_rms 0.068
_refine_ls_abs_structure_details 'Flack H D (1983), Acta Cryst. A39, 876-881'
_refine_ls_abs_structure_Flack 0.93(2)
_refine_ls_extinction_method none
_refine_ls_goodness_of_fit_ref 1.013
_refine_ls_hydrogen_treatment constr
_refine_ls_matrix_type full
_refine_ls_number_parameters 606
_refine_ls_number_reflns 11167
_refine_ls_number_restraints 1
_refine_ls_restrained_S_all 1.013
_refine_ls_R_factor_all 0.0873
_refine_ls_R_factor_gt 0.0512
_refine_ls_shift/su_max 0.011
_refine_ls_shift/su_mean 0.001
_refine_ls_structure_factor_coef Fsqd
_refine_ls_weighting_details 'calc w=1/[\s^2^(Fo^2^)+(0.0514P)^2^+2.8872P] where P=(Fo^2^+2Fc^2^)/3'
_refine_ls_weighting_scheme calc
_refine_ls_wR_factor_gt 0.1087
_refine_ls_wR_factor_ref 0.1244
_reflns_number_gt 8144
_reflns_number_total 11167
_reflns_threshold_expression >2sigma(I)
_cod_data_source_file ja1083392_si_002_21.cif
_cod_data_source_block 13_Xyl_CHCMe2
_cod_database_code 4103648

loop_
_symmetry_equiv_pos_as_xyz
'x, y, z'
'-x, -y, z+1/2'
'-x+1/2, y+1/2, z+1/2'
'x+1/2, -y+1/2, z'

loop_
_atom_site_label
_atom_site_type_symbol
_atom_site_fract_x
_atom_site_fract_y
_atom_site_fract_z
_atom_site_U_iso_or_equiv
_atom_site_adp_type
_atom_site_occupancy
_atom_site_symmetry_multiplicity
_atom_site_calc_flag
_atom_site_refinement_flags
C1 C 0.5440(3) 0.1201(3) -0.14286(15) 0.0208(9) Uani 1 1 d .
H1A H 0.5801 0.1824 -0.1364 0.031 Uiso 1 1 calc R
H1B H 0.5153 0.0950 -0.1132 0.031 Uiso 1 1 calc R
H1C H 0.4929 0.1344 -0.1660 0.031 Uiso 1 1 calc R
C2 C 0.6110(3) 0.0409(3) -0.16290(14) 0.0139(8) Uani 1 1 d .
C3 C 0.6045(3) -0.0573(3) -0.14348(15) 0.0166(8) Uani 1 1 d .
H3 H 0.5703 -0.0632 -0.1143 0.020 Uiso 1 1 calc R
C4 C 0.6424(3) -0.1470(3) -0.16212(14) 0.0153(8) Uani 1 1 d .
C5 C 0.6095(3) -0.2457(3) -0.14022(15) 0.0186(9) Uani 1 1 d .
H5A H 0.5814 -0.2889 -0.1650 0.028 Uiso 1 1 calc R
H5B H 0.5612 -0.2319 -0.1156 0.028 Uiso 1 1 calc R
H5C H 0.6647 -0.2804 -0.1258 0.028 Uiso 1 1 calc R
C6 C 0.6581(3) 0.1618(3) -0.22116(16) 0.0156(8) Uani 1 1 d .
C7 C 0.7178(3) 0.2434(3) -0.20947(17) 0.0221(11) Uani 1 1 d .
C8 C 0.7078(3) 0.3334(3) -0.23516(18) 0.0283(13) Uani 1 1 d .
H8 H 0.7476 0.3896 -0.2276 0.034 Uiso 1 1 calc R
C9 C 0.6413(4) 0.3419(4) -0.27130(18) 0.0284(12) Uani 1 1 d .
H9 H 0.6371 0.4030 -0.2891 0.034 Uiso 1 1 calc R
C10 C 0.5807(3) 0.2621(3) -0.28178(16) 0.0240(10) Uani 1 1 d .
H10 H 0.5342 0.2690 -0.3064 0.029 Uiso 1 1 calc R
C11 C 0.5873(3) 0.1715(3) -0.25649(14) 0.0178(9) Uani 1 1 d .
C12 C 0.7892(3) 0.2364(3) -0.16939(19) 0.0292(12) Uani 1 1 d .
H12A H 0.7864 0.1686 -0.1552 0.044 Uiso 1 1 calc R
H12B H 0.7737 0.2872 -0.1451 0.044 Uiso 1 1 calc R
H12C H 0.8541 0.2489 -0.1817 0.044 Uiso 1 1 calc R
C13 C 0.5186(3) 0.0853(3) -0.26719(15) 0.0239(9) Uani 1 1 d .
H13A H 0.4744 0.1057 -0.2926 0.036 Uiso 1 1 calc R
H13B H 0.4818 0.0687 -0.2385 0.036 Uiso 1 1 calc R
H13C H 0.5552 0.0256 -0.2774 0.036 Uiso 1 1 calc R
C14 C 0.7252(3) -0.2446(3) -0.22042(18) 0.0172(8) Uani 1 1 d .
C15 C 0.6668(3) -0.2761(3) -0.25863(15) 0.0209(9) Uani 1 1 d .
C16 C 0.6942(3) -0.3613(3) -0.28439(17) 0.0295(11) Uani 1 1 d .
H16 H 0.6564 -0.3826 -0.3107 0.035 Uiso 1 1 calc R
C17 C 0.7762(3) -0.4160(3) -0.27220(19) 0.0327(12) Uani 1 1 d .
H17 H 0.7954 -0.4729 -0.2906 0.039 Uiso 1 1 calc R
C18 C 0.8293(3) -0.3867(3) -0.23297(18) 0.0328(13) Uani 1 1 d .
H18 H 0.8835 -0.4259 -0.2237 0.039 Uiso 1 1 calc R
C19 C 0.8053(3) -0.3013(3) -0.20678(16) 0.0226(10) Uani 1 1 d .
C20 C 0.5772(3) -0.2192(3) -0.27117(15) 0.0245(10) Uani 1 1 d .
H20A H 0.5457 -0.2520 -0.2983 0.037 Uiso 1 1 calc R
H20B H 0.5938 -0.1493 -0.2796 0.037 Uiso 1 1 calc R
H20C H 0.5335 -0.2190 -0.2438 0.037 Uiso 1 1 calc R
C21 C 0.8672(3) -0.2700(3) -0.16495(18) 0.0314(11) Uani 1 1 d .
H21A H 0.9153 -0.3227 -0.1587 0.047 Uiso 1 1 calc R
H21B H 0.8267 -0.2611 -0.1367 0.047 Uiso 1 1 calc R
H21C H 0.8998 -0.2061 -0.1723 0.047 Uiso 1 1 calc R
C22 C 0.8769(3) 0.0661(3) -0.26895(16) 0.0271(10) Uani 1 1 d .
H22 H 0.8998 0.1308 -0.2595 0.032 Uiso 1 1 calc R
C23 C 0.7915(3) 0.0459(3) -0.29476(16) 0.0251(10) Uani 1 1 d .
H23 H 0.7477 0.0953 -0.3064 0.030 Uiso 1 1 calc R
C24 C 0.7825(3) -0.0585(3) -0.30018(15) 0.0203(9) Uani 1 1 d .
H24 H 0.7311 -0.0928 -0.3156 0.024 Uiso 1 1 calc R
C25 C 0.8630(3) -0.1043(3) -0.27878(15) 0.0223(10) Uani 1 1 d .
H25 H 0.8752 -0.1750 -0.2774 0.027 Uiso 1 1 calc R
C26 C 0.9220(3) -0.0285(4) -0.25986(16) 0.0263(10) Uani 1 1 d .
H26 H 0.9815 -0.0385 -0.2439 0.032 Uiso 1 1 calc R
C27 C 0.8501(3) -0.0174(3) -0.15503(15) 0.0181(9) Uani 1 1 d .
H27 H 0.8094 -0.0449 -0.1311 0.022 Uiso 1 1 calc R
C28 C 1.0119(3) 0.0699(4) -0.15922(18) 0.0358(12) Uani 1 1 d .
H28A H 1.0666 0.0246 -0.1647 0.054 Uiso 1 1 calc R
H28B H 1.0323 0.1267 -0.1391 0.054 Uiso 1 1 calc R
H28C H 0.9885 0.0959 -0.1898 0.054 Uiso 1 1 calc R
C29 C 0.9329(3) 0.0128(3) -0.13478(16) 0.0205(9) Uani 1 1 d .
C30 C 0.9566(3) -0.0098(3) -0.08335(17) 0.0259(10) Uani 1 1 d .
H30A H 0.9016 -0.0432 -0.0682 0.039 Uiso 1 1 calc R
H30B H 0.9708 0.0536 -0.0666 0.039 Uiso 1 1 calc R
H30C H 1.0128 -0.0545 -0.0819 0.039 Uiso 1 1 calc R
C31 C 0.6252(3) 0.2501(3) -0.03173(16) 0.0204(9) Uani 1 1 d .
H31A H 0.5702 0.2904 -0.0426 0.031 Uiso 1 1 calc R
H31B H 0.6681 0.2364 -0.0587 0.031 Uiso 1 1 calc R
H31C H 0.6603 0.2878 -0.0072 0.031 Uiso 1 1 calc R
C32 C 0.5899(3) 0.1514(3) -0.01126(15) 0.0158(8) Uani 1 1 d .
C33 C 0.6320(3) 0.0613(3) -0.02810(15) 0.0165(9) Uani 1 1 d .
H33 H 0.6697 0.0662 -0.0562 0.020 Uiso 1 1 calc R
C34 C 0.6238(3) -0.0352(3) -0.00732(14) 0.0160(8) Uani 1 1 d .
C35 C 0.6961(3) -0.1138(3) -0.02356(15) 0.0208(9) Uani 1 1 d .
H35A H 0.7443 -0.1241 0.0014 0.031 Uiso 1 1 calc R
H35B H 0.7279 -0.0902 -0.0527 0.031 Uiso 1 1 calc R
H35C H 0.6629 -0.1779 -0.0300 0.031 Uiso 1 1 calc R
C37 C 0.4982(3) 0.2496(3) 0.04284(16) 0.0177(8) Uani 1 1 d .
C38 C 0.4207(3) 0.3060(3) 0.02457(15) 0.0199(9) Uani 1 1 d .
C39 C 0.3931(3) 0.3932(3) 0.04905(17) 0.0275(11) Uani 1 1 d .
H39 H 0.3400 0.4316 0.0377 0.033 Uiso 1 1 calc R
C40 C 0.4410(3) 0.4248(3) 0.08924(19) 0.0304(12) Uani 1 1 d .
H40 H 0.4198 0.4833 0.1059 0.036 Uiso 1 1 calc R
C41 C 0.5193(3) 0.3718(3) 0.10526(16) 0.0264(10) Uani 1 1 d .
H41 H 0.5535 0.3957 0.1323 0.032 Uiso 1 1 calc R
C42 C 0.5497(3) 0.2832(3) 0.08253(16) 0.0205(9) Uani 1 1 d .
C43 C 0.3689(3) 0.2728(3) -0.01934(18) 0.0307(11) Uani 1 1 d .
H43A H 0.3176 0.3213 -0.0267 0.046 Uiso 1 1 calc R
H43B H 0.3409 0.2056 -0.0141 0.046 Uiso 1 1 calc R
H43C H 0.4143 0.2698 -0.0460 0.046 Uiso 1 1 calc R
C44 C 0.6377(3) 0.2274(3) 0.09906(17) 0.0295(11) Uani 1 1 d .
H44A H 0.6643 0.2613 0.1272 0.044 Uiso 1 1 calc R
H44B H 0.6858 0.2270 0.0735 0.044 Uiso 1 1 calc R
H44C H 0.6204 0.1576 0.1072 0.044 Uiso 1 1 calc R
C45 C 0.5693(3) -0.1559(3) 0.04901(17) 0.0181(10) Uani 1 1 d .
C46 C 0.6314(3) -0.1628(3) 0.08869(17) 0.0214(10) Uani 1 1 d .
C47 C 0.6374(3) -0.2550(3) 0.11213(17) 0.0267(10) Uani 1 1 d .
H47 H 0.6785 -0.2609 0.1390 0.032 Uiso 1 1 calc R
C48 C 0.5853(3) -0.3383(3) 0.09752(18) 0.0316(12) Uani 1 1 d .
H48 H 0.5902 -0.4007 0.1143 0.038 Uiso 1 1 calc R
C49 C 0.5260(3) -0.3301(3) 0.05825(18) 0.0285(11) Uani 1 1 d .
H49 H 0.4906 -0.3878 0.0482 0.034 Uiso 1 1 calc R
C50 C 0.5166(3) -0.2402(3) 0.03310(17) 0.0216(10) Uani 1 1 d .
C51 C 0.6873(3) -0.0735(3) 0.10566(16) 0.0293(11) Uani 1 1 d .
H51A H 0.6430 -0.0220 0.1180 0.044 Uiso 1 1 calc R
H51B H 0.7243 -0.0451 0.0791 0.044 Uiso 1 1 calc R
H51C H 0.7313 -0.0946 0.1310 0.044 Uiso 1 1 calc R
C52 C 0.4527(3) -0.2339(4) -0.00968(18) 0.0283(11) Uani 1 1 d .
H52A H 0.4284 -0.3016 -0.0175 0.042 Uiso 1 1 calc R
H52B H 0.4894 -0.2072 -0.0367 0.042 Uiso 1 1 calc R
H52C H 0.3985 -0.1887 -0.0029 0.042 Uiso 1 1 calc R
C53 C 0.2998(3) 0.0437(3) 0.07846(16) 0.0248(10) Uani 1 1 d .
H53 H 0.2439 0.0614 0.0609 0.030 Uiso 1 1 calc R
C54 C 0.3626(3) 0.1116(3) 0.10109(15) 0.0239(10) Uani 1 1 d .
H54 H 0.3569 0.1833 0.1013 0.029 Uiso 1 1 calc R
C55 C 0.4355(3) 0.0552(4) 0.12346(16) 0.0251(10) Uani 1 1 d .
H55 H 0.4875 0.0821 0.1413 0.030 Uiso 1 1 calc R
C56 C 0.4178(3) -0.0481(3) 0.11473(15) 0.0238(10) Uani 1 1 d .
H56 H 0.4556 -0.1030 0.1260 0.029 Uiso 1 1 calc R
C57 C 0.3346(3) -0.0560(3) 0.08645(15) 0.0228(9) Uani 1 1 d .
H57 H 0.3069 -0.1169 0.0748 0.027 Uiso 1 1 calc R
C58 C 0.3827(3) 0.0173(3) -0.02391(14) 0.0171(8) Uani 1 1 d .
H58 H 0.4274 0.0398 -0.0472 0.021 Uiso 1 1 calc R
C59 C 0.2157(3) -0.0610(4) -0.02257(18) 0.0367(12) Uani 1 1 d .
H59A H 0.2315 -0.0782 0.0105 0.055 Uiso 1 1 calc R
H59B H 0.1992 -0.1230 -0.0400 0.055 Uiso 1 1 calc R
H59C H 0.1608 -0.0144 -0.0231 0.055 Uiso 1 1 calc R
C60 C 0.3014(3) -0.0110(3) -0.04583(16) 0.0208(9) Uani 1 1 d .
C61 C 0.2847(3) 0.0063(4) -0.09869(18) 0.0321(12) Uani 1 1 d .
H61A H 0.2213 -0.0200 -0.1076 0.048 Uiso 1 1 calc R
H61B H 0.3344 -0.0290 -0.1170 0.048 Uiso 1 1 calc R
H61C H 0.2876 0.0790 -0.1056 0.048 Uiso 1 1 calc R
N1 N 0.6707(2) 0.0647(2) -0.19825(11) 0.0152(7) Uani 1 1 d .
N2 N 0.7048(2) -0.1488(2) -0.19825(12) 0.0144(7) Uani 1 1 d .
N3 N 0.5222(2) 0.1528(2) 0.02227(11) 0.0146(7) Uani 1 1 d .
N4 N 0.5591(2) -0.0589(2) 0.02559(11) 0.0155(7) Uani 1 1 d .
Cr1 Cr 0.78097(4) -0.02494(4) -0.21941(2) 0.01318(13) Uani 1 1 d .
Cr2 Cr 0.44458(4) 0.02934(5) 0.04164(2) 0.01383(13) Uani 1 1 d .

loop_
_atom_site_aniso_label
_atom_site_aniso_U_11
_atom_site_aniso_U_22
_atom_site_aniso_U_33
_atom_site_aniso_U_23
_atom_site_aniso_U_13
_atom_site_aniso_U_12
C1 0.026(2) 0.020(2) 0.016(2) 0.0015(17) 0.0007(18) 0.0071(17)
C2 0.0168(19) 0.0144(18) 0.011(2) 0.0004(15) -0.0030(15) 0.0007(15)
C3 0.0148(18) 0.023(2) 0.012(2) 0.0016(16) 0.0016(16) -0.0017(16)
C4 0.0158(19) 0.0164(19) 0.014(2) 0.0025(16) -0.0038(16) -0.0013(15)
C5 0.019(2) 0.016(2) 0.021(2) 0.0038(17) -0.0004(16) 0.0022(18)
C6 0.0172(18) 0.0135(17) 0.016(2) 0.0022(18) 0.0052(19) 0.0016(14)
C7 0.021(2) 0.0165(19) 0.028(3) -0.0017(17) 0.0043(18) 0.0018(18)
C8 0.030(3) 0.011(2) 0.044(3) -0.002(2) 0.008(2) -0.0038(19)
C9 0.034(3) 0.018(2) 0.033(3) 0.011(2) 0.011(2) 0.006(2)
C10 0.028(2) 0.024(2) 0.020(2) 0.0062(18) 0.0057(18) 0.0135(18)
C11 0.024(2) 0.0164(19) 0.013(2) 0.0010(16) 0.0048(17) 0.0037(16)
C12 0.028(2) 0.018(2) 0.042(3) -0.007(2) -0.008(2) -0.0058(19)
C13 0.031(2) 0.021(2) 0.019(2) 0.0014(18) -0.0032(19) -0.0013(18)
C14 0.0162(17) 0.0123(16) 0.023(2) -0.002(2) 0.0048(19) -0.0032(17)
C15 0.025(2) 0.019(2) 0.019(2) -0.0001(17) 0.0029(19) -0.0044(18)
C16 0.042(3) 0.020(2) 0.026(3) -0.0031(19) 0.005(2) -0.0088(19)
C17 0.045(3) 0.014(2) 0.040(3) -0.005(2) 0.018(2) -0.001(2)
C18 0.026(2) 0.017(2) 0.056(4) 0.003(2) 0.015(2) 0.0033(18)
C19 0.018(2) 0.0125(18) 0.038(3) 0.0027(18) 0.0029(19) -0.0022(16)
C20 0.029(2) 0.025(2) 0.020(2) 0.0042(19) -0.0059(19) -0.0079(18)
C21 0.018(2) 0.022(2) 0.054(3) 0.006(2) -0.013(2) 0.0046(18)
C22 0.031(2) 0.027(2) 0.023(3) -0.0031(19) 0.010(2) -0.0143(19)
C23 0.028(2) 0.030(2) 0.018(2) 0.0066(18) 0.0054(18) 0.0039(19)
C24 0.019(2) 0.029(2) 0.013(2) -0.0055(19) 0.0019(16) -0.0038(17)
C25 0.021(2) 0.025(2) 0.020(2) -0.0008(19) 0.0078(18) 0.0039(18)
C26 0.0141(19) 0.045(3) 0.020(2) 0.002(2) 0.0055(17) -0.002(2)
C27 0.018(2) 0.0161(19) 0.020(2) 0.0002(17) -0.0029(17) 0.0001(16)
C28 0.031(3) 0.045(3) 0.031(3) 0.007(2) -0.008(2) -0.020(2)
C29 0.020(2) 0.016(2) 0.025(3) -0.0015(18) -0.0030(18) -0.0011(16)
C30 0.028(2) 0.028(2) 0.022(3) 0.001(2) -0.0089(19) -0.0069(18)
C31 0.0181(19) 0.017(2) 0.026(3) 0.0027(17) 0.0045(17) -0.0027(18)
C32 0.0136(19) 0.0169(19) 0.017(2) 0.0009(17) -0.0050(16) -0.0021(15)
C33 0.019(2) 0.0177(19) 0.012(2) 0.0012(16) 0.0000(16) -0.0004(16)
C34 0.0156(18) 0.021(2) 0.011(2) -0.0041(17) -0.0033(15) -0.0008(16)
C35 0.021(2) 0.023(2) 0.019(2) -0.0015(17) 0.0058(17) 0.0041(17)
C37 0.0189(19) 0.0151(18) 0.019(2) 0.0028(19) 0.0029(19) -0.0023(17)
C38 0.019(2) 0.0161(19) 0.025(3) 0.0052(17) 0.0022(17) 0.0016(17)
C39 0.022(2) 0.018(2) 0.042(3) 0.008(2) 0.006(2) 0.0040(17)
C40 0.048(3) 0.013(2) 0.030(3) 0.001(2) 0.012(2) 0.003(2)
C41 0.043(3) 0.0150(19) 0.022(3) 0.0000(18) 0.005(2) -0.0080(19)
C42 0.025(2) 0.0157(19) 0.020(2) 0.0035(17) -0.0012(19) -0.0040(17)
C43 0.019(2) 0.021(2) 0.053(3) 0.001(2) -0.011(2) 0.0027(18)
C44 0.035(3) 0.022(2) 0.032(3) -0.005(2) -0.013(2) -0.0035(19)
C45 0.020(2) 0.0152(19) 0.019(3) -0.0025(18) 0.0029(18) 0.0004(16)
C46 0.023(2) 0.018(2) 0.023(3) 0.0030(18) 0.0039(19) 0.0041(18)
C47 0.029(2) 0.025(2) 0.026(3) 0.008(2) 0.0030(19) 0.006(2)
C48 0.032(3) 0.023(2) 0.039(3) 0.013(2) 0.008(2) 0.005(2)
C49 0.029(3) 0.015(2) 0.042(3) -0.002(2) 0.008(2) 0.0004(18)
C50 0.023(2) 0.018(2) 0.024(3) -0.0001(18) 0.0049(18) -0.0011(18)
C51 0.034(2) 0.030(2) 0.024(3) 0.005(2) -0.012(2) -0.002(2)
C52 0.037(3) 0.021(2) 0.027(3) -0.004(2) 0.003(2) -0.008(2)
C53 0.018(2) 0.034(2) 0.022(3) 0.0031(19) 0.0059(18) 0.0018(18)
C54 0.029(2) 0.020(2) 0.023(3) 0.0013(18) 0.0124(19) 0.0042(18)
C55 0.026(2) 0.035(3) 0.014(2) -0.003(2) 0.0032(18) -0.0017(19)
C56 0.030(2) 0.028(2) 0.013(2) 0.0064(18) 0.0074(18) 0.0033(19)
C57 0.025(2) 0.022(2) 0.021(2) 0.0001(18) 0.0048(19) -0.0086(17)
C58 0.0182(19) 0.0152(19) 0.018(2) 0.0017(17) 0.0013(16) -0.0018(16)
C59 0.026(3) 0.052(3) 0.032(3) 0.005(2) -0.009(2) -0.016(2)
C60 0.024(2) 0.016(2) 0.023(3) 0.0026(18) -0.0062(18) -0.0030(17)
C61 0.035(3) 0.031(3) 0.030(3) 0.002(2) -0.014(2) -0.010(2)
N1 0.0210(17) 0.0133(15) 0.0112(17) -0.0001(13) 0.0029(14) -0.0017(14)
N2 0.0138(17) 0.0120(15) 0.0174(18) -0.0037(13) -0.0016(14) 0.0002(12)
N3 0.0165(17) 0.0116(15) 0.0157(19) 0.0032(13) -0.0031(14) -0.0017(13)
N4 0.0151(16) 0.0123(14) 0.0190(19) 0.0017(13) -0.0007(14) 0.0007(13)
Cr1 0.0131(3) 0.0127(3) 0.0137(3) 0.0000(3) 0.0006(3) -0.0008(2)
Cr2 0.0148(3) 0.0132(3) 0.0135(3) 0.0003(3) 0.0006(3) -0.0011(2)

loop_
_atom_type_symbol
_atom_type_description
_atom_type_scat_dispersion_real
_atom_type_scat_dispersion_imag
_atom_type_scat_source
C C 0.0033 0.0016 'International Tables Vol C Tables 4.2.6.8 and 6.1.1.4'
H H 0.0000 0.0000 'International Tables Vol C Tables 4.2.6.8 and 6.1.1.4'
N N 0.0061 0.0033 'International Tables Vol C Tables 4.2.6.8 and 6.1.1.4'
Cr Cr 0.3209 0.6236 'International Tables Vol C Tables 4.2.6.8 and 6.1.1.4'

loop_
_geom_angle_atom_site_label_1
_geom_angle_atom_site_label_2
_geom_angle_atom_site_label_3
_geom_angle
C2 C1 H1A 109.5
C2 C1 H1B 109.5
H1A C1 H1B 109.5
C2 C1 H1C 109.5
H1A C1 H1C 109.5
H1B C1 H1C 109.5
N1 C2 C3 123.1(4)
N1 C2 C1 120.0(3)
C3 C2 C1 116.9(3)
C4 C3 C2 127.6(4)
C4 C3 H3 116.2
C2 C3 H3 116.2
N2 C4 C3 123.0(4)
N2 C4 C5 119.4(3)
C3 C4 C5 117.6(4)
C4 C5 H5A 109.5
C4 C5 H5B 109.5
H5A C5 H5B 109.5
C4 C5 H5C 109.5
H5A C5 H5C 109.5
H5B C5 H5C 109.5
C7 C6 C11 120.8(4)
C7 C6 N1 120.4(4)
C11 C6 N1 118.7(3)
C8 C7 C6 118.3(4)
C8 C7 C12 120.3(4)
C6 C7 C12 121.4(4)
C9 C8 C7 121.1(4)
C9 C8 H8 119.4
C7 C8 H8 119.4
C8 C9 C10 120.3(4)
C8 C9 H9 119.9
C10 C9 H9 119.9
C9 C10 C11 120.4(4)
C9 C10 H10 119.8
C11 C10 H10 119.8
C10 C11 C6 119.0(4)
C10 C11 C13 120.1(4)
C6 C11 C13 120.9(4)
C7 C12 H12A 109.5
C7 C12 H12B 109.5
H12A C12 H12B 109.5
C7 C12 H12C 109.5
H12A C12 H12C 109.5
H12B C12 H12C 109.5
C11 C13 H13A 109.5
C11 C13 H13B 109.5
H13A C13 H13B 109.5
C11 C13 H13C 109.5
H13A C13 H13C 109.5
H13B C13 H13C 109.5
C19 C14 C15 120.7(4)
C19 C14 N2 120.6(4)
C15 C14 N2 118.5(3)
C16 C15 C14 118.5(4)
C16 C15 C20 120.8(4)
C14 C15 C20 120.7(4)
C15 C16 C17 121.1(4)
C15 C16 H16 119.5
C17 C16 H16 119.5
C18 C17 C16 119.2(4)
C18 C17 H17 120.4
C16 C17 H17 120.4
C17 C18 C19 121.5(4)
C17 C18 H18 119.3
C19 C18 H18 119.3
C18 C19 C14 118.8(4)
C18 C19 C21 119.8(4)
C14 C19 C21 121.4(4)
C15 C20 H20A 109.5
C15 C20 H20B 109.5
H20A C20 H20B 109.5
C15 C20 H20C 109.5
H20A C20 H20C 109.5
H20B C20 H20C 109.5
C19 C21 H21A 109.5
C19 C21 H21B 109.5
H21A C21 H21B 109.5
C19 C21 H21C 109.5
H21A C21 H21C 109.5
H21B C21 H21C 109.5
C23 C22 C26 107.3(4)
C23 C22 Cr1 73.8(2)
C26 C22 Cr1 71.6(2)
C23 C22 H22 126.4
C26 C22 H22 126.4
Cr1 C22 H22 120.1
C24 C23 C22 108.5(4)
C24 C23 Cr1 72.3(3)
C22 C23 Cr1 70.2(2)
C24 C23 H23 125.7
C22 C23 H23 125.7
Cr1 C23 H23 123.4
C23 C24 C25 107.9(4)
C23 C24 Cr1 72.8(3)
C25 C24 Cr1 70.7(2)
C23 C24 H24 126.1
C25 C24 H24 126.1
Cr1 C24 H24 122.1
C26 C25 C24 108.8(4)
C26 C25 Cr1 71.8(2)
C24 C25 Cr1 73.5(2)
C26 C25 H25 125.6
C24 C25 H25 125.6
Cr1 C25 H25 120.8
C25 C26 C22 107.5(4)
C25 C26 Cr1 72.4(2)
C22 C26 Cr1 71.9(2)
C25 C26 H26 126.2
C22 C26 H26 126.2
Cr1 C26 H26 121.2
C29 C27 Cr1 142.1(3)
C29 C27 H27 109.0
Cr1 C27 H27 109.0
C29 C28 H28A 109.5
C29 C28 H28B 109.5
H28A C28 H28B 109.5
C29 C28 H28C 109.5
H28A C28 H28C 109.5
H28B C28 H28C 109.5
C27 C29 C28 125.7(4)
C27 C29 C30 122.2(4)
C28 C29 C30 112.1(4)
C29 C30 H30A 109.5
C29 C30 H30B 109.5
H30A C30 H30B 109.5
C29 C30 H30C 109.5
H30A C30 H30C 109.5
H30B C30 H30C 109.5
C32 C31 H31A 109.5
C32 C31 H31B 109.5
H31A C31 H31B 109.5
C32 C31 H31C 109.5
H31A C31 H31C 109.5
H31B C31 H31C 109.5
N3 C32 C33 122.9(4)
N3 C32 C31 119.2(3)
C33 C32 C31 117.8(4)
C34 C33 C32 126.3(4)
C34 C33 H33 116.8
C32 C33 H33 116.8
N4 C34 C33 123.9(4)
N4 C34 C35 119.9(4)
C33 C34 C35 116.2(4)
C34 C35 H35A 109.5
C34 C35 H35B 109.5
H35A C35 H35B 109.5
C34 C35 H35C 109.5
H35A C35 H35C 109.5
H35B C35 H35C 109.5
C42 C37 C38 121.0(4)
C42 C37 N3 118.9(4)
C38 C37 N3 120.0(4)
C39 C38 C37 117.9(4)
C39 C38 C43 121.1(4)
C37 C38 C43 121.0(4)
C40 C39 C38 121.5(4)
C40 C39 H39 119.3
C38 C39 H39 119.3
C41 C40 C39 120.0(4)
C41 C40 H40 120.0
C39 C40 H40 120.0
C40 C41 C42 121.2(4)
C40 C41 H41 119.4
C42 C41 H41 119.4
C37 C42 C41 118.4(4)
C37 C42 C44 120.5(4)
C41 C42 C44 121.0(4)
C38 C43 H43A 109.5
C38 C43 H43B 109.5
H43A C43 H43B 109.5
C38 C43 H43C 109.5
H43A C43 H43C 109.5
H43B C43 H43C 109.5
C42 C44 H44A 109.5
C42 C44 H44B 109.5
H44A C44 H44B 109.5
C42 C44 H44C 109.5
H44A C44 H44C 109.5
H44B C44 H44C 109.5
C50 C45 C46 121.2(4)
C50 C45 N4 120.3(4)
C46 C45 N4 118.5(4)
C47 C46 C45 118.0(4)
C47 C46 C51 120.7(4)
C45 C46 C51 121.3(4)
C48 C47 C46 121.8(5)
C48 C47 H47 119.1
C46 C47 H47 119.1
C47 C48 C49 119.2(4)
C47 C48 H48 120.4
C49 C48 H48 120.4
C48 C49 C50 122.0(4)
C48 C49 H49 119.0
C50 C49 H49 119.0
C49 C50 C45 117.8(4)
C49 C50 C52 120.8(4)
C45 C50 C52 121.4(4)
C46 C51 H51A 109.5
C46 C51 H51B 109.5
H51A C51 H51B 109.5
C46 C51 H51C 109.5
H51A C51 H51C 109.5
H51B C51 H51C 109.5
C50 C52 H52A 109.5
C50 C52 H52B 109.5
H52A C52 H52B 109.5
C50 C52 H52C 109.5
H52A C52 H52C 109.5
H52B C52 H52C 109.5
C54 C53 C57 107.9(4)
C54 C53 Cr2 73.0(2)
C57 C53 Cr2 72.1(2)
C54 C53 H53 126.0
C57 C53 H53 126.0
Cr2 C53 H53 120.6
C53 C54 C55 108.3(4)
C53 C54 Cr2 71.2(2)
C55 C54 Cr2 73.5(2)
C53 C54 H54 125.9
C55 C54 H54 125.9
Cr2 C54 H54 121.1
C54 C55 C56 108.0(4)
C54 C55 Cr2 71.1(3)
C56 C55 Cr2 72.2(3)
C54 C55 H55 126.0
C56 C55 H55 126.0
Cr2 C55 H55 122.4
C55 C56 C57 108.3(4)
C55 C56 Cr2 72.5(3)
C57 C56 Cr2 70.5(2)
C55 C56 H56 125.8
C57 C56 H56 125.8
Cr2 C56 H56 122.8
C56 C57 C53 107.5(4)
C56 C57 Cr2 73.9(2)
C53 C57 Cr2 71.5(2)
C56 C57 H57 126.3
C53 C57 H57 126.3
Cr2 C57 H57 120.1
C60 C58 Cr2 142.4(3)
C60 C58 H58 108.8
Cr2 C58 H58 108.8
C60 C59 H59A 109.5
C60 C59 H59B 109.5
H59A C59 H59B 109.5
C60 C59 H59C 109.5
H59A C59 H59C 109.5
H59B C59 H59C 109.5
C58 C60 C59 126.1(4)
C58 C60 C61 122.4(4)
C59 C60 C61 111.6(4)
C60 C61 H61A 109.5
C60 C61 H61B 109.5
H61A C61 H61B 109.5
C60 C61 H61C 109.5
H61A C61 H61C 109.5
H61B C61 H61C 109.5
C2 N1 C6 117.7(3)
C2 N1 Cr1 123.6(3)
C6 N1 Cr1 118.7(2)
C4 N2 C14 118.2(3)
C4 N2 Cr1 123.0(3)
C14 N2 Cr1 118.5(3)
C32 N3 C37 117.4(3)
C32 N3 Cr2 123.6(3)
C37 N3 Cr2 118.8(3)
C34 N4 C45 117.3(3)
C34 N4 Cr2 123.6(3)
C45 N4 Cr2 119.1(3)
N1 Cr1 N2 89.40(13)
N1 Cr1 C27 93.90(14)
N2 Cr1 C27 91.44(14)
N1 Cr1 C26 144.50(16)
N2 Cr1 C26 125.40(16)
C27 Cr1 C26 92.13(16)
N1 Cr1 C22 108.40(15)
N2 Cr1 C22 155.33(15)
C27 Cr1 C22 103.84(17)
C26 Cr1 C22 36.48(17)
N1 Cr1 C25 149.67(15)
N2 Cr1 C25 96.02(14)
C27 Cr1 C25 115.69(16)
C26 Cr1 C25 35.86(16)
C22 Cr1 C25 60.01(16)
N1 Cr1 C24 114.00(14)
N2 Cr1 C24 97.88(14)
C27 Cr1 C24 150.52(15)
C26 Cr1 C24 59.76(15)
C22 Cr1 C24 59.66(16)
C25 Cr1 C24 35.71(15)
N1 Cr1 C23 94.59(14)
N2 Cr1 C23 128.53(15)
C27 Cr1 C23 139.13(16)
C26 Cr1 C23 59.77(16)
C22 Cr1 C23 35.96(15)
C25 Cr1 C23 59.00(16)
C24 Cr1 C23 34.99(16)
N4 Cr2 N3 89.11(13)
N4 Cr2 C58 94.93(14)
N3 Cr2 C58 92.58(14)
N4 Cr2 C53 147.87(15)
N3 Cr2 C53 121.75(15)
C58 Cr2 C53 92.50(17)
N4 Cr2 C57 111.48(14)
N3 Cr2 C57 154.45(15)
C58 Cr2 C57 100.20(16)
C53 Cr2 C57 36.39(16)
N4 Cr2 C54 145.61(15)
N3 Cr2 C54 94.55(14)
C58 Cr2 C54 118.97(16)
C53 Cr2 C54 35.79(16)
C57 Cr2 C54 59.91(15)
N4 Cr2 C56 94.00(14)
N3 Cr2 C56 132.49(15)
C58 Cr2 C56 134.12(16)
C53 Cr2 C56 59.49(16)
C57 Cr2 C56 35.60(15)
C54 Cr2 C56 59.03(15)
N4 Cr2 C55 110.33(15)
N3 Cr2 C55 100.13(15)
C58 Cr2 C55 151.70(16)
C53 Cr2 C55 59.32(16)
C57 Cr2 C55 59.37(16)
C54 Cr2 C55 35.39(15)
C56 Cr2 C55 35.22(16)

loop_
_geom_bond_atom_site_label_1
_geom_bond_atom_site_label_2
_geom_bond_distance
C1 C2 1.509(5)
C1 H1A 0.9800
C1 H1B 0.9800
C1 H1C 0.9800
C2 N1 1.331(5)
C2 C3 1.409(5)
C3 C4 1.399(5)
C3 H3 0.9500
C4 N2 1.335(5)
C4 C5 1.511(5)
C5 H5A 0.9800
C5 H5B 0.9800
C5 H5C 0.9800
C6 C7 1.399(5)
C6 C11 1.403(6)
C6 N1 1.445(5)
C7 C8 1.396(6)
C7 C12 1.504(6)
C8 C9 1.378(7)
C8 H8 0.9500
C9 C10 1.381(7)
C9 H9 0.9500
C10 C11 1.394(6)
C10 H10 0.9500
C11 C13 1.516(6)
C12 H12A 0.9800
C12 H12B 0.9800
C12 H12C 0.9800
C13 H13A 0.9800
C13 H13B 0.9800
C13 H13C 0.9800
C14 C19 1.396(5)
C14 C15 1.408(6)
C14 N2 1.437(5)
C15 C16 1.391(6)
C15 C20 1.497(6)
C16 C17 1.392(7)
C16 H16 0.9500
C17 C18 1.382(7)
C17 H17 0.9500
C18 C19 1.386(6)
C18 H18 0.9500
C19 C21 1.514(6)
C20 H20A 0.9800
C20 H20B 0.9800
C20 H20C 0.9800
C21 H21A 0.9800
C21 H21B 0.9800
C21 H21C 0.9800
C22 C23 1.417(6)
C22 C26 1.420(7)
C22 Cr1 2.271(4)
C22 H22 0.9500
C23 C24 1.392(6)
C23 Cr1 2.317(4)
C23 H23 0.9500
C24 C25 1.407(6)
C24 Cr1 2.311(4)
C24 H24 0.9500
C25 C26 1.398(6)
C25 Cr1 2.275(4)
C25 H25 0.9500
C26 Cr1 2.267(4)
C26 H26 0.9500
C27 C29 1.344(5)
C27 Cr1 2.050(4)
C27 H27 0.9500
C28 C29 1.499(6)
C28 H28A 0.9800
C28 H28B 0.9800
C28 H28C 0.9800
C29 C30 1.511(6)
C30 H30A 0.9800
C30 H30B 0.9800
C30 H30C 0.9800
C31 C32 1.506(5)
C31 H31A 0.9800
C31 H31B 0.9800
C31 H31C 0.9800
C32 N3 1.332(5)
C32 C33 1.407(5)
C33 C34 1.406(5)
C33 H33 0.9500
C34 N4 1.328(5)
C34 C35 1.514(5)
C35 H35A 0.9800
C35 H35B 0.9800
C35 H35C 0.9800
C37 C42 1.396(6)
C37 C38 1.408(6)
C37 N3 1.440(5)
C38 C39 1.394(6)
C38 C43 1.493(6)
C39 C40 1.375(7)
C39 H39 0.9500
C40 C41 1.370(6)
C40 H40 0.9500
C41 C42 1.397(6)
C41 H41 0.9500
C42 C44 1.502(6)
C43 H43A 0.9800
C43 H43B 0.9800
C43 H43C 0.9800
C44 H44A 0.9800
C44 H44B 0.9800
C44 H44C 0.9800
C45 C50 1.405(6)
C45 C46 1.412(6)
C45 N4 1.446(5)
C46 C47 1.385(6)
C46 C51 1.491(6)
C47 C48 1.380(6)
C47 H47 0.9500
C48 C49 1.381(7)
C48 H48 0.9500
C49 C50 1.388(6)
C49 H49 0.9500
C50 C52 1.496(6)
C51 H51A 0.9800
C51 H51B 0.9800
C51 H51C 0.9800
C52 H52A 0.9800
C52 H52B 0.9800
C52 H52C 0.9800
C53 C54 1.403(6)
C53 C57 1.420(6)
C53 Cr2 2.271(4)
C53 H53 0.9500
C54 C55 1.405(6)
C54 Cr2 2.294(4)
C54 H54 0.9500
C55 C56 1.406(6)
C55 Cr2 2.326(5)
C55 H55 0.9500
C56 C57 1.407(6)
C56 Cr2 2.322(4)
C56 H56 0.9500
C57 Cr2 2.278(4)
C57 H57 0.9500
C58 C60 1.341(6)
C58 Cr2 2.038(4)
C58 H58 0.9500
C59 C60 1.510(6)
C59 H59A 0.9800
C59 H59B 0.9800
C59 H59C 0.9800
C60 C61 1.520(7)
C61 H61A 0.9800
C61 H61B 0.9800
C61 H61C 0.9800
N1 Cr1 2.025(3)
N2 Cr1 2.037(3)
N3 Cr2 2.029(3)
N4 Cr2 2.023(3)

loop_
_geom_torsion_atom_site_label_1
_geom_torsion_atom_site_label_2
_geom_torsion_atom_site_label_3
_geom_torsion_atom_site_label_4
_geom_torsion
N1 C2 C3 C4 -12.9(6)
C1 C2 C3 C4 165.2(4)
C2 C3 C4 N2 11.2(6)
C2 C3 C4 C5 -168.1(4)
C11 C6 C7 C8 -2.5(6)
N1 C6 C7 C8 175.1(4)
C11 C6 C7 C12 175.7(4)
N1 C6 C7 C12 -6.7(6)
C6 C7 C8 C9 -0.3(7)
C12 C7 C8 C9 -178.5(4)
C7 C8 C9 C10 2.1(7)
C8 C9 C10 C11 -1.1(7)
C9 C10 C11 C6 -1.7(6)
C9 C10 C11 C13 178.2(4)
C7 C6 C11 C10 3.5(6)
N1 C6 C11 C10 -174.1(4)
C7 C6 C11 C13 -176.3(4)
N1 C6 C11 C13 6.0(6)
C19 C14 C15 C16 -4.1(6)
N2 C14 C15 C16 171.1(4)
C19 C14 C15 C20 175.9(4)
N2 C14 C15 C20 -8.9(6)
C14 C15 C16 C17 1.5(7)
C20 C15 C16 C17 -178.4(4)
C15 C16 C17 C18 2.0(7)
C16 C17 C18 C19 -3.0(7)
C17 C18 C19 C14 0.5(7)
C17 C18 C19 C21 -178.1(4)
C15 C14 C19 C18 3.1(6)
N2 C14 C19 C18 -172.0(4)
C15 C14 C19 C21 -178.3(4)
N2 C14 C19 C21 6.6(6)
C26 C22 C23 C24 1.8(5)
Cr1 C22 C23 C24 -62.5(3)
C26 C22 C23 Cr1 64.3(3)
C22 C23 C24 C25 -1.2(5)
Cr1 C23 C24 C25 -62.4(3)
C22 C23 C24 Cr1 61.2(3)
C23 C24 C25 C26 0.2(5)
Cr1 C24 C25 C26 -63.5(3)
C23 C24 C25 Cr1 63.7(3)
C24 C25 C26 C22 0.9(5)
Cr1 C25 C26 C22 -63.8(3)
C24 C25 C26 Cr1 64.7(3)
C23 C22 C26 C25 -1.6(5)
Cr1 C22 C26 C25 64.1(3)
C23 C22 C26 Cr1 -65.7(3)
Cr1 C27 C29 C28 6.8(8)
Cr1 C27 C29 C30 -172.4(4)
N3 C32 C33 C34 -12.5(6)
C31 C32 C33 C34 166.2(4)
C32 C33 C34 N4 14.6(6)
C32 C33 C34 C35 -163.8(4)
C42 C37 C38 C39 -3.9(6)
N3 C37 C38 C39 172.6(4)
C42 C37 C38 C43 176.8(4)
N3 C37 C38 C43 -6.8(6)
C37 C38 C39 C40 1.3(6)
C43 C38 C39 C40 -179.3(4)
C38 C39 C40 C41 1.8(7)
C39 C40 C41 C42 -2.6(7)
C38 C37 C42 C41 3.2(6)
N3 C37 C42 C41 -173.3(4)
C38 C37 C42 C44 -174.4(4)
N3 C37 C42 C44 9.1(6)
C40 C41 C42 C37 0.1(6)
C40 C41 C42 C44 177.7(4)
C50 C45 C46 C47 -1.2(7)
N4 C45 C46 C47 177.2(4)
C50 C45 C46 C51 -179.9(4)
N4 C45 C46 C51 -1.5(6)
C45 C46 C47 C48 0.3(7)
C51 C46 C47 C48 179.1(4)
C46 C47 C48 C49 0.4(7)
C47 C48 C49 C50 -0.4(7)
C48 C49 C50 C45 -0.4(7)
C48 C49 C50 C52 179.2(4)
C46 C45 C50 C49 1.2(7)
N4 C45 C50 C49 -177.1(4)
C46 C45 C50 C52 -178.4(4)
N4 C45 C50 C52 3.2(7)
C57 C53 C54 C55 -0.6(5)
Cr2 C53 C54 C55 -64.7(3)
C57 C53 C54 Cr2 64.1(3)
C53 C54 C55 C56 -0.1(5)
Cr2 C54 C55 C56 -63.2(3)
C53 C54 C55 Cr2 63.2(3)
C54 C55 C56 C57 0.7(5)
Cr2 C55 C56 C57 -61.8(3)
C54 C55 C56 Cr2 62.5(3)
C55 C56 C57 C53 -1.1(5)
Cr2 C56 C57 C53 -64.1(3)
C55 C56 C57 Cr2 63.1(3)
C54 C53 C57 C56 1.0(5)
Cr2 C53 C57 C56 65.7(3)
C54 C53 C57 Cr2 -64.7(3)
Cr2 C58 C60 C59 -6.4(8)
Cr2 C58 C60 C61 172.4(4)
C3 C2 N1 C6 168.4(4)
C1 C2 N1 C6 -9.6(5)
C3 C2 N1 Cr1 -14.4(5)
C1 C2 N1 Cr1 167.6(3)
C7 C6 N1 C2 100.6(4)
C11 C6 N1 C2 -81.7(5)
C7 C6 N1 Cr1 -76.7(4)
C11 C6 N1 Cr1 100.9(4)
C3 C4 N2 C14 -168.4(4)
C5 C4 N2 C14 10.9(5)
C3 C4 N2 Cr1 17.2(5)
C5 C4 N2 Cr1 -163.6(3)
C19 C14 N2 C4 -96.0(5)
C15 C14 N2 C4 88.9(5)
C19 C14 N2 Cr1 78.7(5)
C15 C14 N2 Cr1 -96.5(4)
C33 C32 N3 C37 168.3(4)
C31 C32 N3 C37 -10.4(5)
C33 C32 N3 Cr2 -16.8(5)
C31 C32 N3 Cr2 164.5(3)
C42 C37 N3 C32 -88.9(5)
C38 C37 N3 C32 94.6(5)
C42 C37 N3 Cr2 96.0(4)
C38 C37 N3 Cr2 -80.5(4)
C33 C34 N4 C45 -170.3(4)
C35 C34 N4 C45 8.1(5)
C33 C34 N4 Cr2 13.1(5)
C35 C34 N4 Cr2 -168.5(3)
C50 C45 N4 C34 -96.6(5)
C46 C45 N4 C34 85.0(5)
C50 C45 N4 Cr2 80.2(5)
C46 C45 N4 Cr2 -98.3(4)
C2 N1 Cr1 N2 29.5(3)
C6 N1 Cr1 N2 -153.3(3)
C2 N1 Cr1 C27 -61.9(3)
C6 N1 Cr1 C27 115.3(3)
C2 N1 Cr1 C26 -161.1(3)
C6 N1 Cr1 C26 16.1(4)
C2 N1 Cr1 C22 -167.9(3)
C6 N1 Cr1 C22 9.3(3)
C2 N1 Cr1 C25 130.5(3)
C6 N1 Cr1 C25 -52.3(4)
C2 N1 Cr1 C24 127.9(3)
C6 N1 Cr1 C24 -54.9(3)
C2 N1 Cr1 C23 158.1(3)
C6 N1 Cr1 C23 -24.7(3)
C4 N2 Cr1 N1 -30.9(3)
C14 N2 Cr1 N1 154.7(3)
C4 N2 Cr1 C27 63.0(3)
C14 N2 Cr1 C27 -111.4(3)
C4 N2 Cr1 C26 156.7(3)
C14 N2 Cr1 C26 -17.7(4)
C4 N2 Cr1 C22 -168.1(4)
C14 N2 Cr1 C22 17.5(5)
C4 N2 Cr1 C25 179.0(3)
C14 N2 Cr1 C25 4.6(3)
C4 N2 Cr1 C24 -145.0(3)
C14 N2 Cr1 C24 40.6(3)
C4 N2 Cr1 C23 -126.3(3)
C14 N2 Cr1 C23 59.3(3)
C29 C27 Cr1 N1 -119.0(5)
C29 C27 Cr1 N2 151.5(5)
C29 C27 Cr1 C26 26.0(5)
C29 C27 Cr1 C22 -9.0(5)
C29 C27 Cr1 C25 54.1(5)
C29 C27 Cr1 C24 42.6(7)
C29 C27 Cr1 C23 -17.4(6)
C25 C26 Cr1 N1 -126.7(3)
C22 C26 Cr1 N1 -10.9(4)
C25 C26 Cr1 N2 40.3(3)
C22 C26 Cr1 N2 156.1(2)
C25 C26 Cr1 C27 133.5(3)
C22 C26 Cr1 C27 -110.6(3)
C25 C26 Cr1 C22 -115.8(4)
C22 C26 Cr1 C25 115.8(4)
C25 C26 Cr1 C24 -37.1(3)
C22 C26 Cr1 C24 78.8(3)
C25 C26 Cr1 C23 -77.8(3)
C22 C26 Cr1 C23 38.0(3)
C23 C22 Cr1 N1 -71.7(3)
C26 C22 Cr1 N1 173.4(3)
C23 C22 Cr1 N2 62.6(5)
C26 C22 Cr1 N2 -52.4(5)
C23 C22 Cr1 C27 -170.6(3)
C26 C22 Cr1 C27 74.4(3)
C23 C22 Cr1 C26 115.0(4)
C23 C22 Cr1 C25 77.5(3)
C26 C22 Cr1 C25 -37.5(3)
C23 C22 Cr1 C24 35.9(3)
C26 C22 Cr1 C24 -79.0(3)
C26 C22 Cr1 C23 -115.0(4)
C26 C25 Cr1 N1 112.8(3)
C24 C25 Cr1 N1 -4.0(4)
C26 C25 Cr1 N2 -148.0(3)
C24 C25 Cr1 N2 95.1(3)
C26 C25 Cr1 C27 -53.5(3)
C24 C25 Cr1 C27 -170.3(2)
C24 C25 Cr1 C26 -116.8(4)
C26 C25 Cr1 C22 38.2(3)
C24 C25 Cr1 C22 -78.7(3)
C26 C25 Cr1 C24 116.8(4)
C26 C25 Cr1 C23 80.1(3)
C24 C25 Cr1 C23 -36.7(2)
C23 C24 Cr1 N1 61.1(3)
C25 C24 Cr1 N1 177.8(2)
C23 C24 Cr1 N2 154.0(2)
C25 C24 Cr1 N2 -89.4(3)
C23 C24 Cr1 C27 -98.8(4)
C25 C24 Cr1 C27 17.9(5)
C23 C24 Cr1 C26 -79.4(3)
C25 C24 Cr1 C26 37.2(3)
C23 C24 Cr1 C22 -36.9(2)
C25 C24 Cr1 C22 79.7(3)
C23 C24 Cr1 C25 -116.7(4)
C25 C24 Cr1 C23 116.7(4)
C24 C23 Cr1 N1 -126.6(2)
C22 C23 Cr1 N1 115.4(3)
C24 C23 Cr1 N2 -33.7(3)
C22 C23 Cr1 N2 -151.7(3)
C24 C23 Cr1 C27 132.0(3)
C22 C23 Cr1 C27 14.0(4)
C24 C23 Cr1 C26 79.4(3)
C22 C23 Cr1 C26 -38.6(3)
C24 C23 Cr1 C22 118.0(4)
C24 C23 Cr1 C25 37.5(2)
C22 C23 Cr1 C25 -80.5(3)
C22 C23 Cr1 C24 -118.0(4)
C34 N4 Cr2 N3 -29.1(3)
C45 N4 Cr2 N3 154.4(3)
C34 N4 Cr2 C58 63.4(3)
C45 N4 Cr2 C58 -113.1(3)
C34 N4 Cr2 C53 166.1(3)
C45 N4 Cr2 C53 -10.4(5)
C34 N4 Cr2 C57 166.4(3)
C45 N4 Cr2 C57 -10.1(3)
C34 N4 Cr2 C54 -125.9(3)
C45 N4 Cr2 C54 57.6(4)
C34 N4 Cr2 C56 -161.6(3)
C45 N4 Cr2 C56 21.8(3)
C34 N4 Cr2 C55 -129.6(3)
C45 N4 Cr2 C55 53.9(3)
C32 N3 Cr2 N4 31.0(3)
C37 N3 Cr2 N4 -154.2(3)
C32 N3 Cr2 C58 -63.9(3)
C37 N3 Cr2 C58 110.9(3)
C32 N3 Cr2 C53 -158.4(3)
C37 N3 Cr2 C53 16.4(4)
C32 N3 Cr2 C57 175.8(3)
C37 N3 Cr2 C57 -9.4(5)
C32 N3 Cr2 C54 176.8(3)
C37 N3 Cr2 C54 -8.4(3)
C32 N3 Cr2 C56 125.6(3)
C37 N3 Cr2 C56 -59.6(4)
C32 N3 Cr2 C55 141.5(3)
C37 N3 Cr2 C55 -43.7(3)
C60 C58 Cr2 N4 123.2(5)
C60 C58 Cr2 N3 -147.5(5)
C60 C58 Cr2 C53 -25.5(5)
C60 C58 Cr2 C57 10.3(5)
C60 C58 Cr2 C54 -50.9(6)
C60 C58 Cr2 C56 22.7(6)
C60 C58 Cr2 C55 -30.4(7)
C54 C53 Cr2 N4 116.4(3)
C57 C53 Cr2 N4 0.5(4)
C54 C53 Cr2 N3 -45.6(3)
C57 C53 Cr2 N3 -161.6(2)
C54 C53 Cr2 C58 -140.2(3)
C57 C53 Cr2 C58 103.9(3)
C54 C53 Cr2 C57 115.9(4)
C57 C53 Cr2 C54 -115.9(4)
C54 C53 Cr2 C56 78.2(3)
C57 C53 Cr2 C56 -37.7(2)
C54 C53 Cr2 C55 37.1(3)
C57 C53 Cr2 C55 -78.8(3)
C56 C57 Cr2 N4 65.1(3)
C53 C57 Cr2 N4 -179.7(2)
C56 C57 Cr2 N3 -76.6(4)
C53 C57 Cr2 N3 38.6(5)
C56 C57 Cr2 C58 164.6(3)
C53 C57 Cr2 C58 -80.2(3)
C56 C57 Cr2 C53 -115.2(4)
C56 C57 Cr2 C54 -77.7(3)
C53 C57 Cr2 C54 37.4(3)
C53 C57 Cr2 C56 115.2(4)
C56 C57 Cr2 C55 -36.5(3)
C53 C57 Cr2 C55 78.7(3)
C53 C54 Cr2 N4 -122.5(3)
C55 C54 Cr2 N4 -6.0(4)
C53 C54 Cr2 N3 142.4(3)
C55 C54 Cr2 N3 -101.1(3)
C53 C54 Cr2 C58 46.9(3)
C55 C54 Cr2 C58 163.4(3)
C55 C54 Cr2 C53 116.5(4)
C53 C54 Cr2 C57 -38.1(3)
C55 C54 Cr2 C57 78.4(3)
C53 C54 Cr2 C56 -79.6(3)
C55 C54 Cr2 C56 36.8(3)
C53 C54 Cr2 C55 -116.5(4)
C55 C56 Cr2 N4 120.3(3)
C57 C56 Cr2 N4 -122.2(3)
C55 C56 Cr2 N3 27.9(3)
C57 C56 Cr2 N3 145.3(2)
C55 C56 Cr2 C58 -138.8(3)
C57 C56 Cr2 C58 -21.4(4)
C55 C56 Cr2 C53 -78.9(3)
C57 C56 Cr2 C53 38.5(3)
C55 C56 Cr2 C57 -117.5(4)
C55 C56 Cr2 C54 -37.0(3)
C57 C56 Cr2 C54 80.4(3)
C57 C56 Cr2 C55 117.5(4)
C54 C55 Cr2 N4 176.4(2)
C56 C55 Cr2 N4 -66.7(3)
C54 C55 Cr2 N3 83.5(3)
C56 C55 Cr2 N3 -159.5(3)
C54 C55 Cr2 C58 -31.8(5)
C56 C55 Cr2 C58 85.1(4)
C54 C55 Cr2 C53 -37.5(3)
C56 C55 Cr2 C53 79.5(3)
C54 C55 Cr2 C57 -80.1(3)
C56 C55 Cr2 C57 36.9(3)
C56 C55 Cr2 C54 116.9(4)
C54 C55 Cr2 C56 -116.9(4)
